data_2242260
loop_
_publ_author_name
'Goswami, Shailesh K.'
'Hanton, Lyall R.'
'McAdam, C. John'
'Moratti, Stephen C.'
'Simpson, Jim'

_publ_section_title
;
 Crystal structures of the polymer precursors
 3-(2,5-dimethoxy-3,4,6-trimethylphenyl)propyl methacrylate and
 3-(2,4,5-trimethyl-3,6-dioxocyclohexa-1,4-dienyl)propyl methacrylate
;
_journal_coeditor_code HG5486
_journal_issue 5
_journal_name_full 'Acta Crystallographica Section E'
_journal_page_first 658
_journal_page_last 663
_journal_paper_doi 10.1107/S2056989017004959
_journal_volume 73
_journal_year 2017
_chemical_formula_iupac 'C16 H20 O4'
_chemical_formula_moiety 'C16 H20 O4'
_chemical_formula_sum 'C16 H20 O4'
_chemical_formula_weight 276.32
_chemical_name_systematic
;
3-(2,4,5-Trimethyl-3,6-dioxocyclohexa-1,4-dienyl)propyl methacrylate
;
_space_group_crystal_system monoclinic
_space_group_IT_number 14
_space_group_name_Hall '-P 2yn'
_space_group_name_H-M_alt 'P 1 21/n 1'
_symmetry_space_group_name_Hall '-P 2yn'
_symmetry_space_group_name_H-M 'P 1 21/n 1'
_atom_sites_solution_hydrogens geom
_audit_creation_method <i>SHELXL2014/7</i>
_cell_angle_alpha 90
_cell_angle_beta 93.495(3)
_cell_angle_gamma 90
_cell_formula_units_Z 4
_cell_length_a 4.4096(2)
_cell_length_b 11.8425(6)
_cell_length_c 28.2511(16)
_cell_measurement_reflns_used 1562
_cell_measurement_temperature 89(2)
_cell_measurement_theta_max 21.11
_cell_measurement_theta_min 2.25
_cell_volume 1472.55(13)
_computing_cell_refinement
;
APEX2 and SAINT (Bruker, 2013)
;
_computing_data_collection
;
APEX2 (Bruker, 2013)
;
_computing_data_reduction
;
SAINT (Bruker, 2013)
;
_computing_molecular_graphics
;
Mercury (Macrae <i>et al.</i>,  2008)
;
_computing_publication_material
;
<i>SHELXL2014/7</i> (Sheldrick, 2015), enCIFer (Allen <i>et al.</i>,
2004),
PLATON (Spek, 2009),  publCIF (Westrip 2010)
;
_computing_structure_refinement
;
<i>SHELXL2014/7</i> (Sheldrick, 2015) and <i>TITAN</i>
(Hunter & Simpson, 1999)
;
_computing_structure_solution
;
SHELXS2013 (Sheldrick, 2008)
;
_diffrn_ambient_temperature 89(2)
_diffrn_measured_fraction_theta_full 0.990
_diffrn_measured_fraction_theta_max 0.990
_diffrn_measurement_device_type 'Bruker APEXII CCD area detector'
_diffrn_measurement_method '\w scans'
_diffrn_radiation_type MoK\a
_diffrn_radiation_wavelength 0.71073
_diffrn_reflns_av_R_equivalents 0.0708
_diffrn_reflns_limit_h_max 5
_diffrn_reflns_limit_h_min -5
_diffrn_reflns_limit_k_max 13
_diffrn_reflns_limit_k_min -13
_diffrn_reflns_limit_l_max 33
_diffrn_reflns_limit_l_min -31
_diffrn_reflns_number 16398
_diffrn_reflns_theta_full 24.824
_diffrn_reflns_theta_max 24.824
_diffrn_reflns_theta_min 2.889
_diffrn_standards_number 0
_exptl_absorpt_coefficient_mu 0.089
_exptl_absorpt_correction_T_max 1.0000
_exptl_absorpt_correction_T_min 0.785093
_exptl_absorpt_correction_type multi-scan
_exptl_absorpt_process_details
;
(SADABS; Bruker, 2013)
;
_exptl_crystal_colour colourless
_exptl_crystal_density_diffrn 1.246
_exptl_crystal_density_method 'not measured'
_exptl_crystal_description 'irregular fragment'
_exptl_crystal_F_000 592
_exptl_crystal_size_max 0.270
_exptl_crystal_size_mid 0.140
_exptl_crystal_size_min 0.130
_refine_diff_density_max 0.344
_refine_diff_density_min -0.319
_refine_ls_extinction_method none
_refine_ls_goodness_of_fit_ref 1.037
_refine_ls_hydrogen_treatment constr
_refine_ls_matrix_type full
_refine_ls_number_parameters 185
_refine_ls_number_reflns 2509
_refine_ls_number_restraints 0
_refine_ls_restrained_S_all 1.037
_refine_ls_R_factor_all 0.0772
_refine_ls_R_factor_gt 0.0491
_refine_ls_shift/su_max 0.000
_refine_ls_shift/su_mean 0.000
_refine_ls_structure_factor_coef Fsqd
_refine_ls_weighting_details 'w=1/[\s^2^(Fo^2^)+(0.0609P)^2^+0.8066P] where P=(Fo^2^+2Fc^2^)/3'
_refine_ls_weighting_scheme calc
_refine_ls_wR_factor_gt 0.1202
_refine_ls_wR_factor_ref 0.1379
_reflns_number_gt 1774
_reflns_number_total 2509
_reflns_threshold_expression 'I > 2\s(I)'
_cod_data_source_file hg5486sup1.cif
_cod_data_source_block II
_cod_database_code 2242260
_shelx_space_group_comment
;
The symmetry employed for this shelxl refinement is uniquely defined
by the following loop, which should always be used as a source of
symmetry information in preference to the above space-group names.
They are only intended as comments.
;
_shelx_estimated_absorpt_t_min 0.976
_shelx_estimated_absorpt_t_max 0.989

loop_
_space_group_symop_operation_xyz
'x, y, z'
'-x+1/2, y+1/2, -z+1/2'
'-x, -y, -z'
'x-1/2, -y-1/2, z-1/2'

loop_
_atom_site_type_symbol
_atom_site_label
_atom_site_fract_x
_atom_site_fract_y
_atom_site_fract_z
_atom_site_U_iso_or_equiv
_atom_site_adp_type
_atom_site_calc_flag
_atom_site_occupancy
C C1 0.1775(5) 0.16524(19) 0.14048(8) 0.0209(5) Uani d 1
O O1 0.0812(4) 0.09197(14) 0.11320(6) 0.0324(5) Uani d 1
C C2 0.3994(5) 0.13528(19) 0.18042(8) 0.0200(5) Uani d 1
C C21 0.4744(6) 0.01196(19) 0.18425(8) 0.0277(6) Uani d 1
H H21A 0.6438 0.0010 0.2079 0.042 Uiso calc 1
H H21B 0.5321 -0.0160 0.1534 0.042 Uiso calc 1
H H21C 0.2964 -0.0297 0.1939 0.042 Uiso calc 1
C C3 0.5109(5) 0.21672(19) 0.20975(8) 0.0200(5) Uani d 1
C C31 0.7283(6) 0.1988(2) 0.25224(8) 0.0273(6) Uani d 1
H H31A 0.6208 0.2090 0.2813 0.041 Uiso calc 1
H H31B 0.8945 0.2537 0.2516 0.041 Uiso calc 1
H H31C 0.8113 0.1221 0.2515 0.041 Uiso calc 1
C C4 0.4110(5) 0.33563(19) 0.20215(8) 0.0211(5) Uani d 1
O O4 0.5126(4) 0.40980(14) 0.22879(6) 0.0306(4) Uani d 1
C C5 0.1881(5) 0.36569(18) 0.16246(8) 0.0194(5) Uani d 1
C C51 0.1114(6) 0.48890(19) 0.15805(9) 0.0280(6) Uani d 1
H H51A -0.0626 0.4987 0.1351 0.042 Uiso calc 1
H H51B 0.2866 0.5302 0.1471 0.042 Uiso calc 1
H H51C 0.0601 0.5182 0.1890 0.042 Uiso calc 1
C C6 0.0734(5) 0.28445(18) 0.13349(8) 0.0189(5) Uani d 1
C C7 -0.1420(5) 0.3062(2) 0.09083(8) 0.0225(5) Uani d 1
H H7A -0.2806 0.3690 0.0979 0.027 Uiso calc 1
H H7B -0.2666 0.2380 0.0839 0.027 Uiso calc 1
C C8 0.0333(5) 0.33651(19) 0.04742(8) 0.0210(5) Uani d 1
H H8A 0.1784 0.3979 0.0562 0.025 Uiso calc 1
H H8B 0.1526 0.2699 0.0384 0.025 Uiso calc 1
C C9 -0.1672(5) 0.37361(19) 0.00508(8) 0.0208(5) Uani d 1
H H9A -0.3057 0.4343 0.0145 0.025 Uiso calc 1
H H9B -0.0408 0.4035 -0.0199 0.025 Uiso calc 1
O O9 -0.3418(3) 0.27759(12) -0.01293(5) 0.0215(4) Uani d 1
C C10 -0.5198(5) 0.29825(19) -0.05223(8) 0.0211(5) Uani d 1
O O10 -0.5414(4) 0.39082(13) -0.07045(5) 0.0264(4) Uani d 1
C C11 -0.6877(5) 0.19585(19) -0.06980(8) 0.0241(6) Uani d 1
C C12 -0.6423(7) 0.0922(2) -0.04544(10) 0.0441(8) Uani d 1
H H12A -0.7486 0.0265 -0.0564 0.053 Uiso calc 1
H H12B -0.5056 0.0883 -0.0182 0.053 Uiso calc 1
C C13 -0.8840(6) 0.2102(2) -0.11027(9) 0.0314(6) Uani d 1
H H13A -1.0002 0.1407 -0.1164 0.047 Uiso calc 1
H H13B -0.7650 0.2273 -0.1376 0.047 Uiso calc 1
H H13C -1.0239 0.2727 -0.1051 0.047 Uiso calc 1

loop_
_atom_site_aniso_label
_atom_site_aniso_U_11
_atom_site_aniso_U_22
_atom_site_aniso_U_33
_atom_site_aniso_U_12
_atom_site_aniso_U_13
_atom_site_aniso_U_23
C1 0.0196(12) 0.0212(12) 0.0220(13) -0.0030(9) 0.0022(10) 0.0003(10)
O1 0.0395(11) 0.0232(9) 0.0328(10) -0.0028(8) -0.0109(8) -0.0067(8)
C2 0.0204(12) 0.0213(12) 0.0183(12) -0.0005(9) 0.0006(10) 0.0029(10)
C21 0.0338(15) 0.0207(13) 0.0281(14) 0.0027(10) -0.0028(11) 0.0001(11)
C3 0.0186(12) 0.0247(12) 0.0167(12) -0.0011(10) 0.0032(9) 0.0030(10)
C31 0.0297(13) 0.0288(14) 0.0230(13) -0.0012(11) -0.0026(11) 0.0019(11)
C4 0.0217(12) 0.0229(12) 0.0191(12) -0.0039(10) 0.0031(10) -0.0021(10)
O4 0.0364(10) 0.0256(9) 0.0286(10) -0.0042(8) -0.0065(8) -0.0071(8)
C5 0.0194(12) 0.0181(12) 0.0208(12) 0.0003(9) 0.0028(10) 0.0015(10)
C51 0.0327(15) 0.0214(13) 0.0296(15) 0.0021(10) 0.0000(11) 0.0013(11)
C6 0.0162(11) 0.0224(12) 0.0183(12) 0.0000(9) 0.0016(9) 0.0028(10)
C7 0.0192(12) 0.0252(13) 0.0229(13) -0.0008(10) 0.0000(10) 0.0018(10)
C8 0.0177(12) 0.0229(12) 0.0221(13) 0.0005(9) -0.0016(10) -0.0006(10)
C9 0.0205(12) 0.0195(12) 0.0221(13) -0.0023(9) -0.0027(10) 0.0014(10)
O9 0.0236(9) 0.0190(8) 0.0213(9) -0.0013(6) -0.0038(7) 0.0000(7)
C10 0.0212(12) 0.0225(13) 0.0194(13) 0.0025(10) 0.0009(10) -0.0023(10)
O10 0.0314(10) 0.0227(9) 0.0244(9) -0.0005(7) -0.0049(7) 0.0044(7)
C11 0.0277(13) 0.0227(13) 0.0217(13) -0.0002(10) 0.0006(10) -0.0018(10)
C12 0.065(2) 0.0248(14) 0.0399(17) -0.0126(13) -0.0195(14) -0.0009(13)
C13 0.0295(14) 0.0303(14) 0.0338(15) 0.0014(11) -0.0036(11) -0.0079(12)

loop_
_atom_type_symbol
_atom_type_description
_atom_type_scat_dispersion_real
_atom_type_scat_dispersion_imag
_atom_type_scat_source
C C 0.0033 0.0016 'International Tables Vol C Tables 4.2.6.8 and 6.1.1.4'
H H 0.0000 0.0000 'International Tables Vol C Tables 4.2.6.8 and 6.1.1.4'
O O 0.0106 0.0060 'International Tables Vol C Tables 4.2.6.8 and 6.1.1.4'

loop_
_geom_angle_atom_site_label_1
_geom_angle_atom_site_label_2
_geom_angle_atom_site_label_3
_geom_angle
O1 C1 C2 119.7(2)
O1 C1 C6 119.8(2)
C2 C1 C6 120.5(2)
C3 C2 C1 119.6(2)
C3 C2 C21 125.7(2)
C1 C2 C21 114.71(19)
C2 C21 H21A 109.5
C2 C21 H21B 109.5
H21A C21 H21B 109.5
C2 C21 H21C 109.5
H21A C21 H21C 109.5
H21B C21 H21C 109.5
C2 C3 C4 119.7(2)
C2 C3 C31 125.6(2)
C4 C3 C31 114.7(2)
C3 C31 H31A 109.5
C3 C31 H31B 109.5
H31A C31 H31B 109.5
C3 C31 H31C 109.5
H31A C31 H31C 109.5
H31B C31 H31C 109.5
O4 C4 C3 119.8(2)
O4 C4 C5 119.5(2)
C3 C4 C5 120.8(2)
C6 C5 C4 119.7(2)
C6 C5 C51 124.9(2)
C4 C5 C51 115.5(2)
C5 C51 H51A 109.5
C5 C51 H51B 109.5
H51A C51 H51B 109.5
C5 C51 H51C 109.5
H51A C51 H51C 109.5
H51B C51 H51C 109.5
C5 C6 C1 119.7(2)
C5 C6 C7 124.0(2)
C1 C6 C7 116.11(19)
C6 C7 C8 110.83(18)
C6 C7 H7A 109.5
C8 C7 H7A 109.5
C6 C7 H7B 109.5
C8 C7 H7B 109.5
H7A C7 H7B 108.1
C9 C8 C7 113.78(18)
C9 C8 H8A 108.8
C7 C8 H8A 108.8
C9 C8 H8B 108.8
C7 C8 H8B 108.8
H8A C8 H8B 107.7
O9 C9 C8 108.86(17)
O9 C9 H9A 109.9
C8 C9 H9A 109.9
O9 C9 H9B 109.9
C8 C9 H9B 109.9
H9A C9 H9B 108.3
C10 O9 C9 114.78(17)
O10 C10 O9 122.9(2)
O10 C10 C11 124.7(2)
O9 C10 C11 112.39(19)
C13 C11 C12 124.3(2)
C13 C11 C10 116.3(2)
C12 C11 C10 119.4(2)
C11 C12 H12A 120.0
C11 C12 H12B 120.0
H12A C12 H12B 120.0
C11 C13 H13A 109.5
C11 C13 H13B 109.5
H13A C13 H13B 109.5
C11 C13 H13C 109.5
H13A C13 H13C 109.5
H13B C13 H13C 109.5

loop_
_geom_bond_atom_site_label_1
_geom_bond_atom_site_label_2
_geom_bond_distance
C1 O1 1.220(3)
C1 C2 1.491(3)
C1 C6 1.494(3)
C2 C3 1.345(3)
C2 C21 1.500(3)
C21 H21A 0.9800
C21 H21B 0.9800
C21 H21C 0.9800
C3 C4 1.487(3)
C3 C31 1.505(3)
C31 H31A 0.9800
C31 H31B 0.9800
C31 H31C 0.9800
C4 O4 1.224(3)
C4 C5 1.489(3)
C5 C6 1.342(3)
C5 C51 1.501(3)
C51 H51A 0.9800
C51 H51B 0.9800
C51 H51C 0.9800
C6 C7 1.510(3)
C7 C8 1.531(3)
C7 H7A 0.9900
C7 H7B 0.9900
C8 C9 1.509(3)
C8 H8A 0.9900
C8 H8B 0.9900
C9 O9 1.448(3)
C9 H9A 0.9900
C9 H9B 0.9900
O9 C10 1.342(3)
C10 O10 1.213(3)
C10 C11 1.490(3)
C11 C13 1.401(3)
C11 C12 1.416(3)
C12 H12A 0.9500
C12 H12B 0.9500
C13 H13A 0.9800
C13 H13B 0.9800
C13 H13C 0.9800

loop_
_geom_hbond_atom_site_label_D
_geom_hbond_atom_site_label_H
_geom_hbond_atom_site_label_A
_geom_hbond_site_symmetry_A
_geom_hbond_distance_DH
_geom_hbond_distance_HA
_geom_hbond_distance_DA
_geom_hbond_angle_DHA
C9 H9A O10 3_465 0.99 2.72 3.624(3) 152.7
C9 H9B O10 1_655 0.99 2.70 3.595(3) 150.3
C12 H12A O1 3_455 0.95 2.53 3.422(3) 156.2
C21 H21A O4 2_645 0.98 2.52 3.455(3) 160.5
C31 H31C O4 2_645 0.98 2.68 3.638(3) 165.6
C51 H51B O10 3_565 0.98 2.67 3.510(3) 144.0
C31 H31B Cg 1_655 0.98 2.95 3.534(3) 119

_cod_database_fobs_code 2242260
